data_7701068
loop_
_publ_author_name
'Clulow, Rebecca'
'Bradford, Alasdair J.'
'Lee, Stephen L.'
'Lightfoot, Philip'

_publ_section_title
;
 Perovzalates: a family of perovskite-related oxalates.
;
_journal_issue 38
_journal_name_full 'Dalton transactions (Cambridge, England : 2003)'
_journal_page_first 14461
_journal_page_last 14466
_journal_paper_doi 10.1039/c9dt03149a
_journal_volume 48
_journal_year 2019
_chemical_formula_sum 'C6 Cs Fe Li3 O12'
_chemical_formula_weight 473.64
_space_group_crystal_system trigonal
_space_group_IT_number 167
_space_group_name_Hall '-R 3 2"c'
_space_group_name_H-M_alt 'R -3 c :H'
_symmetry_space_group_name_Hall '-R 3 2"c'
_symmetry_space_group_name_H-M 'R -3 c :H'
_audit_creation_method SHELXL-2014/7
_audit_update_record
;
2019-09-05 deposited with the CCDC.    2019-09-06 downloaded from the CCDC.
;
_cell_angle_alpha 90
_cell_angle_beta 90
_cell_angle_gamma 120
_cell_formula_units_Z 6
_cell_length_a 11.6046(8)
_cell_length_b 11.6046(8)
_cell_length_c 15.1779(12)
_cell_measurement_reflns_used 874
_cell_measurement_temperature 173(2)
_cell_measurement_theta_max 27.5
_cell_measurement_theta_min 2.4
_cell_volume 1770.1(2)
_computing_cell_refinement 'CrystalClear-SM Expert 2.1 b45 (Rigaku, 2015)'
_computing_data_collection 'CrystalClear-SM Expert 2.1 b45 (Rigaku, 2015)'
_computing_data_reduction 'CrystalClear-SM Expert 2.1 b45 (Rigaku, 2015)'
_computing_molecular_graphics 'Crystalmaker (Palmer, 2014)'
_computing_publication_material 'WinGX publication routines (Farrugia, 2012)'
_computing_structure_refinement 'SHELXL-2014/7 (Sheldrick, 2014)'
_computing_structure_solution 'SHELXL-2014/7 (Sheldrick, 2014)'
_diffrn_ambient_temperature 173(2)
_diffrn_detector_area_resol_mean 13.6612
_diffrn_measured_fraction_theta_full 0.969
_diffrn_measured_fraction_theta_max 0.976
_diffrn_measurement_device_type 'Rigaku Mercury2 (2x2 bin mode)'
_diffrn_measurement_method 'profile data from \w-scans'
_diffrn_radiation_type MoK\a
_diffrn_radiation_wavelength 0.71075
_diffrn_reflns_av_R_equivalents 0.0994
_diffrn_reflns_av_unetI/netI 0.0475
_diffrn_reflns_Laue_measured_fraction_full 0.969
_diffrn_reflns_Laue_measured_fraction_max 0.976
_diffrn_reflns_limit_h_max 15
_diffrn_reflns_limit_h_min -15
_diffrn_reflns_limit_k_max 15
_diffrn_reflns_limit_k_min -15
_diffrn_reflns_limit_l_max 19
_diffrn_reflns_limit_l_min -19
_diffrn_reflns_number 5297
_diffrn_reflns_point_group_measured_fraction_full 0.969
_diffrn_reflns_point_group_measured_fraction_max 0.976
_diffrn_reflns_theta_full 25.242
_diffrn_reflns_theta_max 27.551
_diffrn_reflns_theta_min 3.364
_diffrn_source 'Sealed Tube'
_exptl_absorpt_coefficient_mu 4.385
_exptl_absorpt_correction_T_max 1.000
_exptl_absorpt_correction_T_min 0.480
_exptl_absorpt_correction_type multi-scan
_exptl_absorpt_process_details
'The program SADABS-2008/1 - G.M. Sheldrick was used to apply a multi-scan absorption correction.'
_exptl_crystal_colour yellow
_exptl_crystal_density_diffrn 2.666
_exptl_crystal_description prism
_exptl_crystal_F_000 1332
_exptl_crystal_size_max 0.25
_exptl_crystal_size_mid 0.16
_exptl_crystal_size_min 0.14
_refine_diff_density_max 1.878
_refine_diff_density_min -2.836
_refine_diff_density_rms 0.522
_refine_ls_extinction_method none
_refine_ls_goodness_of_fit_ref 1.145
_refine_ls_hydrogen_treatment undef
_refine_ls_matrix_type full
_refine_ls_number_parameters 37
_refine_ls_number_reflns 447
_refine_ls_number_restraints 0
_refine_ls_restrained_S_all 1.145
_refine_ls_R_factor_all 0.0438
_refine_ls_R_factor_gt 0.0346
_refine_ls_shift/su_max 0.000
_refine_ls_shift/su_mean 0.000
_refine_ls_structure_factor_coef Fsqd
_refine_ls_weighting_details 'w=1/[\s^2^(Fo^2^)+(0.1000P)^2^] where P=(Fo^2^+2Fc^2^)/3'
_refine_ls_weighting_scheme calc
_refine_ls_wR_factor_gt 0.1153
_refine_ls_wR_factor_ref 0.1357
_reflns_Friedel_coverage 0.000
_reflns_number_gt 400
_reflns_number_total 447
_reflns_threshold_expression 'I > 2\s(I)'
_cod_data_source_file c9dt03149a2.cif
_cod_data_source_block shelx3
_cod_depositor_comments 'Adding full bibliography for 7701065--7701072.cif.'
_cod_original_cell_volume 1770.1(3)
_cod_database_code 7701068
_shelx_shelxl_version_number 2014/7
_shelx_space_group_comment
;
The symmetry employed for this shelxl refinement is uniquely defined
by the following loop, which should always be used as a source of
symmetry information in preference to the above space-group names.
They are only intended as comments.
;

loop_
_space_group_symop_operation_xyz
'x, y, z'
'-y, x-y, z'
'-x+y, -x, z'
'y, x, -z+1/2'
'x-y, -y, -z+1/2'
'-x, -x+y, -z+1/2'
'x+2/3, y+1/3, z+1/3'
'-y+2/3, x-y+1/3, z+1/3'
'-x+y+2/3, -x+1/3, z+1/3'
'y+2/3, x+1/3, -z+5/6'
'x-y+2/3, -y+1/3, -z+5/6'
'-x+2/3, -x+y+1/3, -z+5/6'
'x+1/3, y+2/3, z+2/3'
'-y+1/3, x-y+2/3, z+2/3'
'-x+y+1/3, -x+2/3, z+2/3'
'y+1/3, x+2/3, -z+7/6'
'x-y+1/3, -y+2/3, -z+7/6'
'-x+1/3, -x+y+2/3, -z+7/6'
'-x, -y, -z'
'y, -x+y, -z'
'x-y, x, -z'
'-y, -x, z-1/2'
'-x+y, y, z-1/2'
'x, x-y, z-1/2'
'-x+2/3, -y+1/3, -z+1/3'
'y+2/3, -x+y+1/3, -z+1/3'
'x-y+2/3, x+1/3, -z+1/3'
'-y+2/3, -x+1/3, z-1/6'
'-x+y+2/3, y+1/3, z-1/6'
'x+2/3, x-y+1/3, z-1/6'
'-x+1/3, -y+2/3, -z+2/3'
'y+1/3, -x+y+2/3, -z+2/3'
'x-y+1/3, x+2/3, -z+2/3'
'-y+1/3, -x+2/3, z+1/6'
'-x+y+1/3, y+2/3, z+1/6'
'x+1/3, x-y+2/3, z+1/6'

loop_
_atom_site_label
_atom_site_type_symbol
_atom_site_fract_x
_atom_site_fract_y
_atom_site_fract_z
_atom_site_U_iso_or_equiv
_atom_site_adp_type
_atom_site_occupancy
_atom_site_site_symmetry_order
_atom_site_calc_flag
_atom_site_refinement_flags_posn
_atom_site_refinement_flags_adp
_atom_site_refinement_flags_occupancy
Cs1 Cs 1.0000 1.0000 0.5000 0.0118(4) Uani 1 6 d S T P
Fe1 Fe 1.0000 1.0000 0.7500 0.0104(6) Uani 1 6 d S T P
O2 O 0.8203(3) 0.8943(3) 0.6763(2) 0.0148(7) Uani 1 1 d . . .
O1 O 0.62112(19) 0.7114(2) 0.68325(14) 0.0159(6) Uani 1 1 d . . .
C1 C 0.7365(3) 0.7839(2) 0.70967(18) 0.0120(6) Uani 1 1 d . . .
Li1 Li 0.5362(7) 0.5362(7) 0.7500 0.0184(14) Uani 1 2 d S T P

loop_
_atom_site_aniso_label
_atom_site_aniso_U_11
_atom_site_aniso_U_22
_atom_site_aniso_U_33
_atom_site_aniso_U_23
_atom_site_aniso_U_13
_atom_site_aniso_U_12
Cs1 0.0119(5) 0.0119(5) 0.0117(6) 0.000 0.000 0.0059(2)
Fe1 0.0105(8) 0.0105(8) 0.0102(12) 0.000 0.000 0.0052(4)
O2 0.0147(14) 0.0149(10) 0.0115(13) 0.0028(10) -0.0023(10) 0.0050(10)
O1 0.0127(10) 0.0172(12) 0.0153(10) 0.0003(8) -0.0038(8) 0.0057(9)
C1 0.0164(13) 0.0124(12) 0.0095(13) 0.0005(9) -0.0002(9) 0.0090(10)
Li1 0.017(3) 0.017(3) 0.014(3) 0.0002(14) -0.0002(14) 0.003(3)

loop_
_atom_type_symbol
_atom_type_description
_atom_type_scat_dispersion_real
_atom_type_scat_dispersion_imag
_atom_type_scat_source
Cs Cs -0.3680 2.1192 'International Tables Vol C Tables 4.2.6.8 and 6.1.1.4'
Li Li -0.0003 0.0001 'International Tables Vol C Tables 4.2.6.8 and 6.1.1.4'
Fe Fe 0.3463 0.8444 'International Tables Vol C Tables 4.2.6.8 and 6.1.1.4'
C C 0.0033 0.0016 'International Tables Vol C Tables 4.2.6.8 and 6.1.1.4'
O O 0.0106 0.0060 'International Tables Vol C Tables 4.2.6.8 and 6.1.1.4'

loop_
_geom_angle_atom_site_label_1
_geom_angle_atom_site_label_2
_geom_angle_atom_site_label_3
_geom_angle
_geom_angle_site_symmetry_1
_geom_angle_site_symmetry_3
O1 Cs1 O1 180.0 28_665 16
O1 Cs1 O1 119.360(11) 28_665 30_565
O1 Cs1 O1 60.640(11) 16 30_565
O1 Cs1 O1 60.640(11) 28_665 18_655
O1 Cs1 O1 119.360(11) 16 18_655
O1 Cs1 O1 180.0 30_565 18_655
O1 Cs1 O1 119.357(11) 28_665 29
O1 Cs1 O1 60.643(11) 16 29
O1 Cs1 O1 119.355(11) 30_565 29
O1 Cs1 O1 60.645(11) 18_655 29
O1 Cs1 O1 60.643(11) 28_665 17_665
O1 Cs1 O1 119.357(11) 16 17_665
O1 Cs1 O1 60.645(11) 30_565 17_665
O1 Cs1 O1 119.355(11) 18_655 17_665
O1 Cs1 O1 180.0 29 17_665
O1 Cs1 O2 78.28(6) 28_665 .
O1 Cs1 O2 101.72(6) 16 .
O1 Cs1 O2 118.13(7) 30_565 .
O1 Cs1 O2 61.87(7) 18_655 .
O1 Cs1 O2 62.06(7) 29 .
O1 Cs1 O2 117.94(7) 17_665 .
O1 Cs1 O2 118.13(7) 28_665 3_675
O1 Cs1 O2 61.87(7) 16 3_675
O1 Cs1 O2 62.06(7) 30_565 3_675
O1 Cs1 O2 117.94(7) 18_655 3_675
O1 Cs1 O2 78.28(6) 29 3_675
O1 Cs1 O2 101.72(6) 17_665 3_675
O2 Cs1 O2 58.18(9) . 3_675
O1 Cs1 O2 61.87(7) 28_665 21_656
O1 Cs1 O2 118.13(7) 16 21_656
O1 Cs1 O2 117.94(7) 30_565 21_656
O1 Cs1 O2 62.06(7) 18_655 21_656
O1 Cs1 O2 101.72(6) 29 21_656
O1 Cs1 O2 78.28(6) 17_665 21_656
O2 Cs1 O2 121.82(10) . 21_656
O2 Cs1 O2 180.0 3_675 21_656
O1 Cs1 O2 62.06(7) 28_665 2_765
O1 Cs1 O2 117.94(7) 16 2_765
O1 Cs1 O2 78.28(6) 30_565 2_765
O1 Cs1 O2 101.72(6) 18_655 2_765
O1 Cs1 O2 118.13(7) 29 2_765
O1 Cs1 O2 61.87(7) 17_665 2_765
O2 Cs1 O2 58.18(9) . 2_765
O2 Cs1 O2 58.18(9) 3_675 2_765
O2 Cs1 O2 121.82(9) 21_656 2_765
O1 Cs1 O2 117.94(7) 28_665 20_566
O1 Cs1 O2 62.06(7) 16 20_566
O1 Cs1 O2 101.72(6) 30_565 20_566
O1 Cs1 O2 78.28(6) 18_655 20_566
O1 Cs1 O2 61.87(7) 29 20_566
O1 Cs1 O2 118.13(7) 17_665 20_566
O2 Cs1 O2 121.82(9) . 20_566
O2 Cs1 O2 121.82(9) 3_675 20_566
O2 Cs1 O2 58.18(9) 21_656 20_566
O2 Cs1 O2 180.0 2_765 20_566
O1 Cs1 O2 101.72(6) 28_665 19_776
O1 Cs1 O2 78.28(6) 16 19_776
O1 Cs1 O2 61.87(7) 30_565 19_776
O1 Cs1 O2 118.13(7) 18_655 19_776
O1 Cs1 O2 117.94(7) 29 19_776
O1 Cs1 O2 62.06(7) 17_665 19_776
O2 Cs1 O2 180.0 . 19_776
O2 Cs1 O2 121.82(10) 3_675 19_776
O2 Cs1 O2 58.18(9) 21_656 19_776
O2 Cs1 O2 121.82(9) 2_765 19_776
O2 Cs1 O2 58.18(9) 20_566 19_776
O2 Fe1 O2 170.12(15) . 6_766
O2 Fe1 O2 92.65(18) . 5_676
O2 Fe1 O2 95.02(14) 6_766 5_676
O2 Fe1 O2 78.08(18) . 4_556
O2 Fe1 O2 95.02(14) 6_766 4_556
O2 Fe1 O2 95.02(14) 5_676 4_556
O2 Fe1 O2 95.02(14) . 2_765
O2 Fe1 O2 78.08(18) 6_766 2_765
O2 Fe1 O2 170.12(15) 5_676 2_765
O2 Fe1 O2 92.65(18) 4_556 2_765
O2 Fe1 O2 95.02(14) . 3_675
O2 Fe1 O2 92.65(18) 6_766 3_675
O2 Fe1 O2 78.08(18) 5_676 3_675
O2 Fe1 O2 170.12(15) 4_556 3_675
O2 Fe1 O2 95.02(14) 2_765 3_675
O2 Fe1 Cs1 58.37(10) . .
O2 Fe1 Cs1 121.63(10) 6_766 .
O2 Fe1 Cs1 121.63(10) 5_676 .
O2 Fe1 Cs1 121.63(10) 4_556 .
O2 Fe1 Cs1 58.37(10) 2_765 .
O2 Fe1 Cs1 58.37(10) 3_675 .
O2 Fe1 Cs1 121.63(10) . 4_556
O2 Fe1 Cs1 58.37(10) 6_766 4_556
O2 Fe1 Cs1 58.37(10) 5_676 4_556
O2 Fe1 Cs1 58.37(10) 4_556 4_556
O2 Fe1 Cs1 121.63(10) 2_765 4_556
O2 Fe1 Cs1 121.63(10) 3_675 4_556
Cs1 Fe1 Cs1 180.0 . 4_556
C1 O2 Fe1 114.1(2) . .
C1 O2 Li1 87.8(3) . 27_556
Fe1 O2 Li1 156.5(2) . 27_556
C1 O2 Cs1 137.7(2) . .
Fe1 O2 Cs1 87.47(11) . .
Li1 O2 Cs1 81.01(11) 27_556 .
C1 O1 Li1 109.7(2) . .
C1 O1 Li1 86.01(16) . 27_556
Li1 O1 Li1 163.5(3) . 27_556
C1 O1 Cs1 147.34(19) . 16_445
Li1 O1 Cs1 86.01(16) . 16_445
Li1 O1 Cs1 82.87(9) 27_556 16_445
O1 C1 O2 125.5(3) . .
O1 C1 C1 117.98(16) . 4_556
O2 C1 C1 116.51(19) . 4_556
O1 C1 Li1 64.03(17) . 27_556
O2 C1 Li1 61.5(2) . 27_556
C1 C1 Li1 177.5(2) 4_556 27_556
O1 C1 Li1 44.84(14) . .
O2 C1 Li1 169.1(2) . .
C1 C1 Li1 73.39(8) 4_556 .
Li1 C1 Li1 108.71(18) 27_556 .
O1 Li1 O1 84.0(3) 4_556 .
O1 Li1 O2 102.27(17) 4_556 26_456
O1 Li1 O2 101.49(17) . 26_456
O1 Li1 O2 101.49(17) 4_556 35_545
O1 Li1 O2 102.27(17) . 35_545
O2 Li1 O2 147.8(5) 26_456 35_545
O1 Li1 O1 162.50(11) 4_556 26_456
O1 Li1 O1 95.30(7) . 26_456
O2 Li1 O1 60.63(17) 26_456 26_456
O2 Li1 O1 95.8(3) 35_545 26_456
O1 Li1 O1 95.31(7) 4_556 35_545
O1 Li1 O1 162.50(11) . 35_545
O2 Li1 O1 95.8(3) 26_456 35_545
O2 Li1 O1 60.63(17) 35_545 35_545
O1 Li1 O1 90.5(3) 26_456 35_545
O1 Li1 C1 132.80(12) 4_556 26_456
O1 Li1 C1 99.22(9) . 26_456
O2 Li1 C1 30.68(12) 26_456 26_456
O2 Li1 C1 123.2(3) 35_545 26_456
O1 Li1 C1 29.96(10) 26_456 26_456
O1 Li1 C1 94.1(3) 35_545 26_456
O1 Li1 C1 99.22(9) 4_556 35_545
O1 Li1 C1 132.80(12) . 35_545
O2 Li1 C1 123.2(3) 26_456 35_545
O2 Li1 C1 30.68(12) 35_545 35_545
O1 Li1 C1 94.1(3) 26_456 35_545
O1 Li1 C1 29.96(10) 35_545 35_545
C1 Li1 C1 111.2(4) 26_456 35_545
O1 Li1 C1 25.47(13) 4_556 4_556
O1 Li1 C1 58.6(2) . 4_556
O2 Li1 C1 106.7(2) 26_456 4_556
O2 Li1 C1 104.1(2) 35_545 4_556
O1 Li1 C1 149.8(2) 26_456 4_556
O1 Li1 C1 119.03(13) 35_545 4_556
C1 Li1 C1 131.8(2) 26_456 4_556
C1 Li1 C1 114.61(13) 35_545 4_556
O1 Li1 C1 58.6(2) 4_556 .
O1 Li1 C1 25.47(13) . .
O2 Li1 C1 104.1(2) 26_456 .
O2 Li1 C1 106.7(2) 35_545 .
O1 Li1 C1 119.03(13) 26_456 .
O1 Li1 C1 149.8(2) 35_545 .
C1 Li1 C1 114.61(13) 26_456 .
C1 Li1 C1 131.8(2) 35_545 .
C1 Li1 C1 33.21(16) 4_556 .
O1 Li1 Cs1 132.6(3) 4_556 16_445
O1 Li1 Cs1 59.78(6) . 16_445
O2 Li1 Cs1 113.52(15) 26_456 16_445
O2 Li1 Cs1 62.38(10) 35_545 16_445
O1 Li1 Cs1 59.26(6) 26_456 16_445
O1 Li1 Cs1 110.3(2) 35_545 16_445
C1 Li1 Cs1 85.76(11) 26_456 16_445
C1 Li1 Cs1 86.70(11) 35_545 16_445
C1 Li1 Cs1 110.71(19) 4_556 16_445
C1 Li1 Cs1 82.49(10) . 16_445
O1 Li1 Cs1 59.78(6) 4_556 7_445
O1 Li1 Cs1 132.6(3) . 7_445
O2 Li1 Cs1 62.38(10) 26_456 7_445
O2 Li1 Cs1 113.52(15) 35_545 7_445
O1 Li1 Cs1 110.3(2) 26_456 7_445
O1 Li1 Cs1 59.26(7) 35_545 7_445
C1 Li1 Cs1 86.70(11) 26_456 7_445
C1 Li1 Cs1 85.76(11) 35_545 7_445
C1 Li1 Cs1 82.49(10) 4_556 7_445
C1 Li1 Cs1 110.71(19) . 7_445
Cs1 Li1 Cs1 166.6(3) 16_445 7_445

loop_
_geom_bond_atom_site_label_1
_geom_bond_atom_site_label_2
_geom_bond_distance
_geom_bond_site_symmetry_2
Cs1 O1 3.1228(19) 28_665
Cs1 O1 3.1228(19) 16
Cs1 O1 3.123(2) 30_565
Cs1 O1 3.123(2) 18_655
Cs1 O1 3.1230(19) 29
Cs1 O1 3.1230(19) 17_665
Cs1 O2 3.234(4) .
Cs1 O2 3.234(4) 3_675
Cs1 O2 3.234(4) 21_656
Cs1 O2 3.234(4) 2_765
Cs1 O2 3.234(4) 20_566
Cs1 O2 3.234(4) 19_776
Fe1 O2 2.132(3) .
Fe1 O2 2.132(3) 6_766
Fe1 O2 2.132(3) 5_676
Fe1 O2 2.132(3) 4_556
Fe1 O2 2.132(3) 2_765
Fe1 O2 2.132(3) 3_675
Fe1 Cs1 3.7945(3) 4_556
O2 C1 1.264(4) .
O2 Li1 2.177(4) 27_556
O1 C1 1.239(3) .
O1 Li1 2.032(7) .
O1 Li1 2.230(7) 27_556
O1 Cs1 3.1228(19) 16_445
C1 C1 1.551(5) 4_556
C1 Li1 2.475(5) 27_556
C1 Li1 2.713(9) .
Li1 O1 2.032(7) 4_556
Li1 O2 2.177(4) 26_456
Li1 O2 2.177(4) 35_545
Li1 O1 2.230(7) 26_456
Li1 O1 2.230(7) 35_545
Li1 C1 2.475(5) 26_456
Li1 C1 2.475(5) 35_545
Li1 C1 2.713(9) 4_556
Li1 Cs1 3.6052(10) 16_445
Li1 Cs1 3.6052(10) 7_445
